data_1506272
loop_
_publ_author_name
'Zhang, Dong'
'Gao, Ruomei'
'Afzal, Shabana'
'Vargas, Mario'
'Sharma, Shantanu'
'McCurdy, Alison'
'Yousufuddin, Muhammed'
'Stewart, Timothy'
'Bau, Robert'
'Selke, Matthias'

_publ_section_title
;
 Intramolecular arene epoxidation by phosphadioxiranes.
;
_journal_issue 22
_journal_name_full 'Organic letters'
_journal_page_first 5125
_journal_page_last 5128
_journal_paper_doi 10.1021/ol0622007
_journal_volume 8
_journal_year 2006
_chemical_formula_sum 'C30 H37 O3 P'
_chemical_formula_weight 476.57
_space_group_IT_number 2
_symmetry_cell_setting triclinic
_symmetry_Int_Tables_number 2
_symmetry_space_group_name_Hall '-P 1'
_symmetry_space_group_name_H-M 'P -1'
_atom_sites_solution_hydrogens geom
_atom_sites_solution_primary direct
_atom_sites_solution_secondary difmap
_audit_creation_method SHELXL-97
_cell_angle_alpha 94.968(4)
_cell_angle_beta 95.671(4)
_cell_angle_gamma 117.303(4)
_cell_formula_units_Z 2
_cell_length_a 10.675(2)
_cell_length_b 11.455(3)
_cell_length_c 12.152(3)
_cell_measurement_temperature 153(2)
_cell_volume 1299.3(5)
_computing_structure_refinement 'SHELXL-97 (Sheldrick, 1997)'
_computing_structure_solution 'SHELXS-97 (Sheldrick, 1990)'
_diffrn_ambient_temperature 153(2)
_diffrn_measured_fraction_theta_full 0.978
_diffrn_measured_fraction_theta_max 0.978
_diffrn_radiation_monochromator graphite
_diffrn_radiation_probe x-ray
_diffrn_radiation_type MoK\a
_diffrn_radiation_wavelength 0.71073
_diffrn_reflns_av_R_equivalents 0.0485
_diffrn_reflns_av_sigmaI/netI 0.0953
_diffrn_reflns_limit_h_max 13
_diffrn_reflns_limit_h_min -12
_diffrn_reflns_limit_k_max 13
_diffrn_reflns_limit_k_min -13
_diffrn_reflns_limit_l_max 14
_diffrn_reflns_limit_l_min -14
_diffrn_reflns_number 7074
_diffrn_reflns_theta_full 25.68
_diffrn_reflns_theta_max 25.68
_diffrn_reflns_theta_min 1.70
_diffrn_source 'fine-focus sealed tube'
_exptl_absorpt_coefficient_mu 0.135
_exptl_crystal_colour colorless
_exptl_crystal_density_diffrn 1.218
_exptl_crystal_density_method 'not measured'
_exptl_crystal_description prism
_exptl_crystal_F_000 512
_exptl_crystal_recrystallization_method 'ethanol solvent'
_refine_diff_density_max 0.366
_refine_diff_density_min -0.382
_refine_diff_density_rms 0.061
_refine_ls_extinction_method none
_refine_ls_goodness_of_fit_ref 1.052
_refine_ls_hydrogen_treatment mixed
_refine_ls_matrix_type full
_refine_ls_number_parameters 316
_refine_ls_number_reflns 4822
_refine_ls_number_restraints 0
_refine_ls_restrained_S_all 1.052
_refine_ls_R_factor_all 0.0937
_refine_ls_R_factor_gt 0.0645
_refine_ls_shift/su_max 0.009
_refine_ls_shift/su_mean 0.002
_refine_ls_structure_factor_coef Fsqd
_refine_ls_weighting_details 'calc w=1/[\s^2^(Fo^2^)+(0.0544P)^2^+0.7210P] where P=(Fo^2^+2Fc^2^)/3'
_refine_ls_weighting_scheme calc
_refine_ls_wR_factor_gt 0.1579
_refine_ls_wR_factor_ref 0.1661
_reflns_number_gt 3129
_reflns_number_total 4822
_reflns_threshold_expression >2sigma(I)
_cod_data_source_file ol0622007si20060905_094925.cif
_cod_data_source_block shphm
_cod_database_code 1506272

loop_
_symmetry_equiv_pos_as_xyz
'x, y, z'
'-x, -y, -z'

loop_
_atom_site_label
_atom_site_type_symbol
_atom_site_fract_x
_atom_site_fract_y
_atom_site_fract_z
_atom_site_U_iso_or_equiv
_atom_site_adp_type
_atom_site_occupancy
_atom_site_symmetry_multiplicity
_atom_site_calc_flag
_atom_site_refinement_flags
P1 P 0.88554(10) 0.75528(9) 0.73613(8) 0.0250(2) Uani 1 1 d .
O1 O 0.7505(2) 0.6316(2) 0.69238(18) 0.0292(6) Uani 1 1 d .
O2 O 0.6214(3) 0.7351(2) 0.4958(2) 0.0362(6) Uani 1 1 d .
H2 H 0.5756 0.6819 0.4369 0.054 Uiso 1 1 calc R
O3 O 0.5264(3) 0.4052(2) 0.7027(2) 0.0377(6) Uani 1 1 d .
H3A H 0.6036 0.4762 0.7108 0.057 Uiso 1 1 calc R
C1 C 0.8639(4) 0.9040(3) 0.7316(3) 0.0258(8) Uani 1 1 d .
C2 C 0.9917(4) 1.0283(3) 0.7559(3) 0.0292(8) Uani 1 1 d .
H2A H 1.0802 1.0288 0.7764 0.035 Uiso 1 1 calc R
C3 C 0.9904(4) 1.1452(3) 0.7505(3) 0.0301(8) Uani 1 1 d .
H3 H 1.0770 1.2261 0.7701 0.036 Uiso 1 1 calc R
C4 C 0.8624(4) 1.1481(3) 0.7162(3) 0.0291(8) Uani 1 1 d .
C5 C 0.8592(4) 1.2682(3) 0.7059(3) 0.0366(9) Uani 1 1 d .
H5 H 0.9445 1.3500 0.7269 0.044 Uiso 1 1 calc R
C6 C 0.7362(4) 1.2691(4) 0.6663(3) 0.0435(10) Uani 1 1 d .
H6 H 0.7358 1.3508 0.6588 0.052 Uiso 1 1 calc R
C7 C 0.6095(4) 1.1484(4) 0.6368(3) 0.0412(10) Uani 1 1 d .
H7 H 0.5237 1.1488 0.6079 0.049 Uiso 1 1 calc R
C8 C 0.6081(4) 1.0306(4) 0.6490(3) 0.0356(9) Uani 1 1 d .
H8 H 0.5209 0.9502 0.6305 0.043 Uiso 1 1 calc R
C9 C 0.7349(4) 1.0267(3) 0.6890(3) 0.0272(8) Uani 1 1 d .
C10 C 0.7369(4) 0.9042(3) 0.7002(3) 0.0271(8) Uani 1 1 d .
C11 C 0.5941(3) 0.7816(3) 0.6809(3) 0.0267(8) Uani 1 1 d .
C12 C 0.5080(4) 0.7532(3) 0.7671(3) 0.0292(8) Uani 1 1 d .
C13 C 0.5491(4) 0.8399(4) 0.8706(3) 0.0341(9) Uani 1 1 d .
H13 H 0.6378 0.9192 0.8833 0.041 Uiso 1 1 calc R
C14 C 0.4641(4) 0.8118(4) 0.9521(3) 0.0408(10) Uani 1 1 d .
H14 H 0.4926 0.8724 1.0194 0.049 Uiso 1 1 calc R
C15 C 0.3348(4) 0.6935(4) 0.9360(3) 0.0449(10) Uani 1 1 d .
H15 H 0.2770 0.6722 0.9933 0.054 Uiso 1 1 calc R
C16 C 0.2925(4) 0.6093(4) 0.8379(3) 0.0387(9) Uani 1 1 d .
H16 H 0.2054 0.5287 0.8284 0.046 Uiso 1 1 calc R
C17 C 0.3732(4) 0.6374(3) 0.7503(3) 0.0311(8) Uani 1 1 d .
C18 C 0.3267(4) 0.5554(4) 0.6464(3) 0.0343(9) Uani 1 1 d .
H18 H 0.2378 0.4765 0.6345 0.041 Uiso 1 1 calc R
C19 C 0.4065(4) 0.5864(3) 0.5621(3) 0.0310(8) Uani 1 1 d .
H19 H 0.3715 0.5309 0.4916 0.037 Uiso 1 1 calc R
C20 C 0.5412(4) 0.7011(3) 0.5795(3) 0.0283(8) Uani 1 1 d .
C21 C 1.0197(4) 0.7673(3) 0.6447(3) 0.0303(8) Uani 1 1 d .
C22 C 0.9943(4) 0.6258(4) 0.6070(3) 0.0394(10) Uani 1 1 d .
H22A H 0.8945 0.5701 0.5724 0.059 Uiso 1 1 calc R
H22B H 1.0150 0.5889 0.6720 0.059 Uiso 1 1 calc R
H22C H 1.0570 0.6280 0.5526 0.059 Uiso 1 1 calc R
C23 C 0.9853(5) 0.8199(4) 0.5398(3) 0.0483(11) Uani 1 1 d .
H23A H 1.0412 0.8120 0.4830 0.072 Uiso 1 1 calc R
H23B H 1.0096 0.9134 0.5594 0.072 Uiso 1 1 calc R
H23C H 0.8834 0.7679 0.5101 0.072 Uiso 1 1 calc R
C24 C 1.1783(4) 0.8503(4) 0.6928(4) 0.0480(11) Uani 1 1 d .
H24A H 1.2359 0.8469 0.6359 0.072 Uiso 1 1 calc R
H24B H 1.2005 0.8146 0.7581 0.072 Uiso 1 1 calc R
H24C H 1.1999 0.9426 0.7154 0.072 Uiso 1 1 calc R
C25 C 0.9379(4) 0.7504(3) 0.8851(3) 0.0303(8) Uani 1 1 d .
C26 C 0.9506(4) 0.6229(4) 0.8907(3) 0.0406(10) Uani 1 1 d .
H26A H 1.0325 0.6298 0.8562 0.061 Uiso 1 1 calc R
H26B H 0.8632 0.5466 0.8504 0.061 Uiso 1 1 calc R
H26C H 0.9642 0.6107 0.9690 0.061 Uiso 1 1 calc R
C27 C 1.0744(4) 0.8686(4) 0.9462(3) 0.0408(10) Uani 1 1 d .
H27A H 1.0664 0.9502 0.9429 0.061 Uiso 1 1 calc R
H27B H 1.1554 0.8750 0.9107 0.061 Uiso 1 1 calc R
H27C H 1.0894 0.8570 1.0245 0.061 Uiso 1 1 calc R
C28 C 0.8117(4) 0.7382(4) 0.9428(3) 0.0366(9) Uani 1 1 d .
H28A H 0.8282 0.7256 1.0206 0.055 Uiso 1 1 calc R
H28B H 0.7237 0.6619 0.9036 0.055 Uiso 1 1 calc R
H28C H 0.8026 0.8194 0.9411 0.055 Uiso 1 1 calc R
C29 C 0.3745(5) 0.2400(4) 0.7985(4) 0.0568(12) Uani 1 1 d .
H29A H 0.2945 0.2223 0.7408 0.085 Uiso 1 1 calc R
H29B H 0.3405 0.2239 0.8705 0.085 Uiso 1 1 calc R
H29C H 0.4149 0.1811 0.7784 0.085 Uiso 1 1 calc R
C30 C 0.4849(5) 0.3791(4) 0.8073(3) 0.0484(11) Uani 1 1 d .
H30A H 0.4469 0.4390 0.8339 0.058 Uiso 1 1 calc R
H30B H 0.5685 0.3959 0.8620 0.058 Uiso 1 1 calc R

loop_
_atom_site_aniso_label
_atom_site_aniso_U_11
_atom_site_aniso_U_22
_atom_site_aniso_U_33
_atom_site_aniso_U_23
_atom_site_aniso_U_13
_atom_site_aniso_U_12
P1 0.0221(5) 0.0215(5) 0.0296(5) 0.0010(4) 0.0021(4) 0.0096(4)
O1 0.0244(13) 0.0235(13) 0.0336(14) -0.0011(10) 0.0008(11) 0.0078(11)
O2 0.0325(15) 0.0363(15) 0.0328(14) -0.0006(12) 0.0008(12) 0.0120(12)
O3 0.0328(16) 0.0275(14) 0.0404(15) 0.0036(11) 0.0011(12) 0.0049(12)
C1 0.028(2) 0.0233(18) 0.0254(18) 0.0021(14) 0.0041(15) 0.0115(16)
C2 0.024(2) 0.0272(19) 0.033(2) 0.0002(15) 0.0021(16) 0.0108(16)
C3 0.025(2) 0.0223(18) 0.035(2) 0.0018(15) 0.0026(16) 0.0058(16)
C4 0.031(2) 0.0280(19) 0.0289(19) 0.0028(15) 0.0057(16) 0.0141(17)
C5 0.040(2) 0.024(2) 0.045(2) 0.0037(17) 0.0101(19) 0.0147(18)
C6 0.052(3) 0.038(2) 0.051(3) 0.0094(19) 0.010(2) 0.030(2)
C7 0.036(2) 0.040(2) 0.055(3) 0.009(2) 0.003(2) 0.024(2)
C8 0.028(2) 0.034(2) 0.045(2) 0.0016(17) 0.0036(17) 0.0160(18)
C9 0.028(2) 0.0245(18) 0.0296(19) -0.0004(15) 0.0055(16) 0.0131(16)
C10 0.027(2) 0.0279(19) 0.0259(18) 0.0028(15) 0.0072(16) 0.0116(16)
C11 0.0213(19) 0.0237(18) 0.037(2) 0.0034(15) 0.0027(16) 0.0130(16)
C12 0.026(2) 0.0285(19) 0.036(2) 0.0035(16) 0.0016(17) 0.0157(17)
C13 0.028(2) 0.038(2) 0.036(2) 0.0043(17) 0.0045(17) 0.0152(18)
C14 0.039(2) 0.053(3) 0.036(2) 0.0044(19) 0.0063(19) 0.026(2)
C15 0.035(2) 0.063(3) 0.045(2) 0.017(2) 0.013(2) 0.027(2)
C16 0.026(2) 0.042(2) 0.049(2) 0.012(2) 0.0067(19) 0.0159(18)
C17 0.024(2) 0.031(2) 0.039(2) 0.0106(17) 0.0057(17) 0.0129(17)
C18 0.024(2) 0.030(2) 0.046(2) 0.0068(17) -0.0019(18) 0.0113(17)
C19 0.029(2) 0.027(2) 0.035(2) -0.0004(16) -0.0013(17) 0.0133(17)
C20 0.0210(19) 0.032(2) 0.034(2) 0.0044(16) 0.0029(16) 0.0146(16)
C21 0.028(2) 0.0255(19) 0.038(2) 0.0030(16) 0.0059(17) 0.0135(16)
C22 0.037(2) 0.042(2) 0.044(2) -0.0004(18) 0.0081(19) 0.0230(19)
C23 0.069(3) 0.056(3) 0.038(2) 0.016(2) 0.023(2) 0.040(2)
C24 0.036(2) 0.042(2) 0.063(3) -0.003(2) 0.016(2) 0.016(2)
C25 0.030(2) 0.0286(19) 0.031(2) 0.0028(15) 0.0044(16) 0.0138(17)
C26 0.047(3) 0.041(2) 0.039(2) 0.0123(18) 0.0061(19) 0.024(2)
C27 0.036(2) 0.045(2) 0.036(2) 0.0009(18) -0.0009(18) 0.0167(19)
C28 0.035(2) 0.043(2) 0.030(2) 0.0027(17) 0.0067(17) 0.0168(19)
C29 0.041(3) 0.063(3) 0.053(3) 0.014(2) 0.011(2) 0.011(2)
C30 0.052(3) 0.039(2) 0.046(3) 0.009(2) 0.006(2) 0.014(2)

loop_
_atom_type_symbol
_atom_type_description
_atom_type_scat_dispersion_real
_atom_type_scat_dispersion_imag
_atom_type_scat_source
C C 0.0033 0.0016 'International Tables Vol C Tables 4.2.6.8 and 6.1.1.4'
H H 0.0000 0.0000 'International Tables Vol C Tables 4.2.6.8 and 6.1.1.4'
O O 0.0106 0.0060 'International Tables Vol C Tables 4.2.6.8 and 6.1.1.4'
P P 0.1023 0.0942 'International Tables Vol C Tables 4.2.6.8 and 6.1.1.4'

loop_
_geom_angle_atom_site_label_1
_geom_angle_atom_site_label_2
_geom_angle_atom_site_label_3
_geom_angle
O1 P1 C1 112.13(15)
O1 P1 C25 108.07(15)
C1 P1 C25 107.01(15)
O1 P1 C21 108.11(15)
C1 P1 C21 106.97(15)
C25 P1 C21 114.65(17)
C10 C1 C2 118.6(3)
C10 C1 P1 125.0(3)
C2 C1 P1 116.3(3)
C3 C2 C1 121.9(3)
C2 C3 C4 120.7(3)
C3 C4 C5 121.7(3)
C3 C4 C9 118.6(3)
C5 C4 C9 119.6(3)
C6 C5 C4 121.1(4)
C5 C6 C7 119.5(4)
C8 C7 C6 120.8(4)
C7 C8 C9 120.8(3)
C8 C9 C4 118.1(3)
C8 C9 C10 121.9(3)
C4 C9 C10 120.0(3)
C1 C10 C9 120.0(3)
C1 C10 C11 123.8(3)
C9 C10 C11 116.1(3)
C20 C11 C12 119.2(3)
C20 C11 C10 121.2(3)
C12 C11 C10 119.4(3)
C11 C12 C17 120.0(3)
C11 C12 C13 122.4(3)
C17 C12 C13 117.5(3)
C14 C13 C12 121.6(4)
C13 C14 C15 119.9(4)
C16 C15 C14 119.7(4)
C15 C16 C17 122.2(4)
C18 C17 C16 122.7(3)
C18 C17 C12 118.4(3)
C16 C17 C12 118.9(4)
C19 C18 C17 121.4(3)
C18 C19 C20 120.0(3)
O2 C20 C11 118.2(3)
O2 C20 C19 121.0(3)
C11 C20 C19 120.8(3)
C24 C21 C22 106.8(3)
C24 C21 C23 109.7(3)
C22 C21 C23 107.2(3)
C24 C21 P1 118.5(3)
C22 C21 P1 107.6(2)
C23 C21 P1 106.5(2)
C27 C25 C28 109.4(3)
C27 C25 C26 109.3(3)
C28 C25 C26 108.2(3)
C27 C25 P1 116.6(3)
C28 C25 P1 105.3(2)
C26 C25 P1 107.6(2)
O3 C30 C29 109.7(3)

loop_
_geom_bond_atom_site_label_1
_geom_bond_atom_site_label_2
_geom_bond_distance
P1 O1 1.488(2)
P1 C1 1.826(3)
P1 C25 1.855(4)
P1 C21 1.862(4)
O2 C20 1.361(4)
O3 C30 1.398(5)
C1 C10 1.372(5)
C1 C2 1.428(5)
C2 C3 1.353(4)
C3 C4 1.406(5)
C4 C5 1.408(5)
C4 C9 1.411(5)
C5 C6 1.358(5)
C6 C7 1.404(5)
C7 C8 1.364(5)
C8 C9 1.414(5)
C9 C10 1.432(5)
C10 C11 1.503(5)
C11 C20 1.370(5)
C11 C12 1.423(5)
C12 C17 1.419(5)
C12 C13 1.426(5)
C13 C14 1.369(5)
C14 C15 1.402(5)
C15 C16 1.360(5)
C16 C17 1.402(5)
C17 C18 1.402(5)
C18 C19 1.364(5)
C19 C20 1.413(5)
C21 C24 1.531(5)
C21 C22 1.534(5)
C21 C23 1.539(5)
C25 C27 1.520(5)
C25 C28 1.535(5)
C25 C26 1.535(5)
C29 C30 1.471(5)

loop_
_cod_related_entry_id
_cod_related_entry_code
_cod_related_entry_database
1 21151892 ChemSpider
